data_7107804
loop_
_publ_author_name
'Domasevitch, Konstantin V.'
'Solntsev, Pavlo V.'
'Krautscheid, Harald'
'Zhylenko, Iryna S.'
'Rusanov, Eduard B.'
'Chernega, Alexander N.'

_publ_section_title
;
 Facile access to a series of large polycondensed pyridazines and their
 utility for the supramolecular synthesis of coordination polymers
;
_journal_name_full Chem.Commun.
_journal_page_first 5847
_journal_paper_doi 10.1039/c2cc31770b
_journal_volume 48
_journal_year 2012
_chemical_formula_moiety 'C20 H18 Cl2 Cu2 N4, 4(C2 H3 N)'
_chemical_formula_sum 'C28 H30 Cl2 Cu2 N8'
_chemical_formula_weight 676.58
_chemical_name_systematic
;
(3,4,4a,5,6,9,10,10a,11,12-decahydroanthra
[1,9,8-cdef:5,10,4-cdef]dicinnoline)dichlorodicopper(I),
Solvate with 4 Acetonitrile
;
_space_group_IT_number 96
_space_group_name_Hall 'P 4nw 2abw'
_symmetry_cell_setting tetragonal
_symmetry_Int_Tables_number 96
_symmetry_space_group_name_Hall 'P 4nw 2abw'
_symmetry_space_group_name_H-M 'P 43 21 2'
_atom_sites_solution_hydrogens geom
_atom_sites_solution_primary direct
_atom_sites_solution_secondary difmap
_audit_creation_method SHELXL-97
_cell_angle_alpha 90.00
_cell_angle_beta 90.00
_cell_angle_gamma 90.00
_cell_formula_units_Z 4
_cell_length_a 15.9327(9)
_cell_length_b 15.9327(9)
_cell_length_c 12.4522(10)
_cell_measurement_reflns_used 8000
_cell_measurement_temperature 213(2)
_cell_measurement_theta_max 26.99
_cell_measurement_theta_min 5.21
_cell_volume 3161.0(4)
_computing_cell_refinement 'IPDS Software (Stoe & Cie, 2000)'
_computing_data_collection 'IPDS Software (Stoe & Cie, 2000)'
_computing_data_reduction 'IPDS Software (Stoe & Cie, 2000)'
_computing_molecular_graphics 'Diamond 2.1e (Brandenburg, 1999)'
_computing_publication_material 'WinGX 1.70.01 (Farrugia, 1999)'
_computing_structure_refinement 'SHELXL-97 (Sheldrick, 2008)'
_computing_structure_solution 'SHELXS-97 (Sheldrick, 2008)'
_diffrn_ambient_temperature 213(2)
_diffrn_measured_fraction_theta_full 0.983
_diffrn_measured_fraction_theta_max 0.983
_diffrn_measurement_device_type 'Stoe Imaging plate diffraction system'
_diffrn_measurement_method '\f oscillation scans'
_diffrn_radiation_monochromator graphite
_diffrn_radiation_source 'fine-focus sealed tube'
_diffrn_radiation_type MoK\a
_diffrn_radiation_wavelength 0.71073
_diffrn_reflns_av_R_equivalents 0.0497
_diffrn_reflns_av_sigmaI/netI 0.0486
_diffrn_reflns_limit_h_max 20
_diffrn_reflns_limit_h_min -20
_diffrn_reflns_limit_k_max 19
_diffrn_reflns_limit_k_min -20
_diffrn_reflns_limit_l_max 14
_diffrn_reflns_limit_l_min -15
_diffrn_reflns_number 17481
_diffrn_reflns_theta_full 26.99
_diffrn_reflns_theta_max 26.99
_diffrn_reflns_theta_min 5.21
_diffrn_standards_decay_% 0
_exptl_absorpt_coefficient_mu 1.546
_exptl_absorpt_correction_T_max 0.7273
_exptl_absorpt_correction_T_min 0.6894
_exptl_absorpt_correction_type numerical
_exptl_absorpt_process_details 'X-RED (Stoe & Cie, 2001) and X-SHAPE (Stoe & Cie, 1999)'
_exptl_crystal_colour black-red
_exptl_crystal_density_diffrn 1.422
_exptl_crystal_density_method 'not measured'
_exptl_crystal_description prism
_exptl_crystal_F_000 1384
_exptl_crystal_size_max 0.26
_exptl_crystal_size_mid 0.22
_exptl_crystal_size_min 0.22
_platon_squeeze_details
;
;
_refine_diff_density_max 0.673
_refine_diff_density_min -0.384
_refine_diff_density_rms 0.074
_refine_ls_abs_structure_details 'Flack H D (1983), Acta Cryst. A39, 876-881'
_refine_ls_abs_structure_Flack 0.52(3)
_refine_ls_extinction_method none
_refine_ls_goodness_of_fit_ref 0.835
_refine_ls_hydrogen_treatment constr
_refine_ls_matrix_type full
_refine_ls_number_parameters 170
_refine_ls_number_reflns 3407
_refine_ls_number_restraints 44
_refine_ls_restrained_S_all 0.840
_refine_ls_R_factor_all 0.0591
_refine_ls_R_factor_gt 0.0384
_refine_ls_shift/su_max 0.002
_refine_ls_shift/su_mean 0.000
_refine_ls_structure_factor_coef Fsqd
_refine_ls_weighting_details 'calc w=1/[\s^2^(Fo^2^)+(0.0654P)^2^+0.0000P] where P=(Fo^2^+2Fc^2^)/3'
_refine_ls_weighting_scheme calc
_refine_ls_wR_factor_gt 0.0959
_refine_ls_wR_factor_ref 0.1019
_reflns_number_gt 2109
_reflns_number_total 3407
_reflns_threshold_expression >2sigma(I)
_cod_data_source_file c2cc31770b.txt
_cod_data_source_block (5)
_cod_depositor_comments
;
The following automatic conversions were performed:

data name '_iucr_refine_instruction_details' was replaced with
'_iucr_refine_instructions_details' as specified in the replacement
file 'data/replacement-values/replacement_tags.lst'.

Automatic conversion script
Id: cif_correct_tags 9268 2022-04-12 08:56:07Z antanas 
;
_cod_database_code 7107804

loop_
_symmetry_equiv_pos_as_xyz
'x, y, z'
'-x, -y, z+1/2'
'x+1/2, -y+1/2, -z+1/4'
'-x+1/2, y+1/2, -z+3/4'
'-y, -x, -z+1/2'
'y, x, -z'
'y+1/2, -x+1/2, z+1/4'
'-y+1/2, x+1/2, z+3/4'

loop_
_atom_site_label
_atom_site_type_symbol
_atom_site_fract_x
_atom_site_fract_y
_atom_site_fract_z
_atom_site_U_iso_or_equiv
_atom_site_adp_type
_atom_site_occupancy
_atom_site_symmetry_multiplicity
_atom_site_calc_flag
_atom_site_refinement_flags
_atom_site_disorder_assembly
_atom_site_disorder_group
Cu1 Cu 0.48435(2) -0.00211(3) 0.37624(7) 0.02994(13) Uani 1 1 d . . .
Cl1 Cl 0.56266(6) 0.07777(6) 0.25180(13) 0.0433(3) Uani 1 1 d . . .
N1 N 0.3998(2) 0.0791(2) 0.4461(3) 0.0374(9) Uani 1 1 d . . .
N2 N 0.0826(2) 0.4023(2) 0.4425(3) 0.0364(9) Uani 1 1 d . . .
C1 C 0.3448(3) 0.1254(3) 0.3924(3) 0.0433(11) Uani 1 1 d D . .
C2 C 0.2896(3) 0.1824(3) 0.4441(4) 0.0379(10) Uani 1 1 d . . .
C3 C 0.2364(3) 0.2376(3) 0.3851(3) 0.0435(10) Uani 1 1 d D . .
C4 C 0.1851(3) 0.2899(3) 0.4436(4) 0.0438(11) Uani 1 1 d . . .
C5 C 0.1321(3) 0.3510(3) 0.3894(4) 0.0445(11) Uani 1 1 d D . .
C6 C 0.1323(4) 0.3550(3) 0.2709(4) 0.0676(18) Uani 1 1 d D . .
H6A H 0.1712 0.3971 0.2474 0.081 Uiso 0.77 1 d PR . .
H6B H 0.0774 0.3701 0.2458 0.081 Uiso 0.77 1 d PR . .
H6C H 0.1227 0.4118 0.2485 0.081 Uiso 0.23 1 d PR . .
H6D H 0.0878 0.3207 0.2428 0.081 Uiso 0.23 1 d PR . .
C8 C 0.2384(3) 0.2382(3) 0.2629(3) 0.0652(15) Uani 1 1 d D . .
H8A H 0.2810 0.2770 0.2405 0.078 Uiso 0.77 1 d PR . .
H8B H 0.1945 0.2009 0.2403 0.078 Uiso 0.23 1 d PR . .
C10 C 0.3441(4) 0.1177(4) 0.2696(4) 0.0622(16) Uani 1 1 d D . .
H10A H 0.3505 0.0599 0.2494 0.075 Uiso 0.77 1 d PR . .
H10B H 0.3905 0.1485 0.2402 0.075 Uiso 0.77 1 d PR . .
H10C H 0.3051 0.0749 0.2483 0.075 Uiso 0.23 1 d PR . .
H10D H 0.3988 0.1022 0.2440 0.075 Uiso 0.23 1 d PR . .
C7 C 0.1592(5) 0.2743(5) 0.2200(5) 0.082(3) Uani 0.77 1 d PDU . .
H7A H 0.1613 0.2785 0.1432 0.099 Uiso 0.77 1 d PR . .
H7B H 0.1165 0.2342 0.2379 0.099 Uiso 0.77 1 d PR . .
C9 C 0.2663(5) 0.1549(5) 0.2224(5) 0.084(3) Uani 0.77 1 d PDU . .
H9A H 0.2712 0.1563 0.1456 0.101 Uiso 0.77 1 d PR . .
H9B H 0.2219 0.1164 0.2398 0.101 Uiso 0.77 1 d PR . .
C7A C 0.2108(11) 0.3213(10) 0.2210(9) 0.080(4) Uani 0.23 1 d PDU . .
H7AA H 0.2083 0.3211 0.1440 0.096 Uiso 0.23 1 d PR . .
H7AB H 0.2535 0.3605 0.2419 0.096 Uiso 0.23 1 d PR . .
C9A C 0.3211(10) 0.2033(9) 0.2234(9) 0.086(4) Uani 0.23 1 d PDU . .
H9AA H 0.3161 0.1963 0.1471 0.103 Uiso 0.23 1 d PR . .
H9AB H 0.3654 0.2429 0.2358 0.103 Uiso 0.23 1 d PR . .
N3A N 0.3284(11) 0.5073(11) 0.2362(13) 0.125(4) Uiso 0.50 1 d PDU A -1
C11A C 0.3127(13) 0.4838(14) 0.3234(14) 0.135(4) Uiso 0.50 1 d PDU A -1
C12A C 0.3191(14) 0.4646(14) 0.4402(13) 0.141(5) Uiso 0.50 1 d PDU A -1
H12A H 0.3599 0.4210 0.4510 0.211 Uiso 0.50 1 d PR A -1
H12B H 0.2655 0.4462 0.4663 0.211 Uiso 0.50 1 d PR A -1
H12C H 0.3361 0.5141 0.4784 0.211 Uiso 0.50 1 d PR A -1
N3B N 0.3467(14) 0.5079(13) 0.3659(15) 0.161(5) Uiso 0.50 1 d PDU B -2
C11B C 0.3525(14) 0.5206(14) 0.2747(15) 0.128(4) Uiso 0.50 1 d PDU B -2
C12B C 0.3530(12) 0.5075(12) 0.1563(14) 0.123(5) Uiso 0.50 1 d PDU B -2
H12D H 0.3596 0.4487 0.1415 0.184 Uiso 0.50 1 d PR B -2
H12E H 0.3987 0.5380 0.1247 0.184 Uiso 0.50 1 d PR B -2
H12F H 0.3009 0.5268 0.1264 0.184 Uiso 0.50 1 d PR B -2

loop_
_atom_site_aniso_label
_atom_site_aniso_U_11
_atom_site_aniso_U_22
_atom_site_aniso_U_33
_atom_site_aniso_U_23
_atom_site_aniso_U_13
_atom_site_aniso_U_12
Cu1 0.02965(19) 0.02843(19) 0.0317(2) -0.00490(13) -0.0015(3) 0.0009(2)
Cl1 0.0525(6) 0.0437(5) 0.0335(4) -0.0008(5) -0.0011(6) -0.0197(4)
N1 0.0359(18) 0.042(2) 0.034(2) -0.0027(17) -0.0026(16) 0.0170(15)
N2 0.0427(19) 0.0405(19) 0.026(2) 0.0042(16) 0.0035(15) 0.0190(16)
C1 0.053(3) 0.055(3) 0.022(2) -0.005(2) -0.008(2) 0.029(2)
C2 0.043(2) 0.046(2) 0.025(3) -0.001(2) -0.0013(19) 0.0327(18)
C3 0.051(3) 0.055(3) 0.0249(18) -0.001(2) 0.001(2) 0.0286(19)
C4 0.051(3) 0.049(3) 0.031(3) 0.004(2) 0.000(2) 0.015(2)
C5 0.045(2) 0.055(3) 0.033(3) 0.006(2) 0.001(2) 0.027(2)
C6 0.085(4) 0.087(4) 0.031(3) 0.016(3) 0.010(3) 0.057(3)
C8 0.083(4) 0.089(4) 0.024(2) 0.008(3) -0.005(3) 0.057(3)
C10 0.078(3) 0.083(4) 0.025(3) -0.017(3) -0.010(2) 0.053(3)
C7 0.109(7) 0.115(7) 0.023(4) -0.023(4) -0.019(4) 0.067(6)
C9 0.099(6) 0.107(7) 0.046(5) -0.037(4) -0.032(4) 0.082(5)
C7A 0.108(9) 0.114(9) 0.019(6) -0.022(6) -0.016(6) 0.064(7)
C9A 0.101(8) 0.112(8) 0.044(7) -0.043(6) -0.029(6) 0.077(7)

loop_
_atom_type_symbol
_atom_type_description
_atom_type_scat_dispersion_real
_atom_type_scat_dispersion_imag
_atom_type_scat_source
C C 0.0033 0.0016 'International Tables Vol C Tables 4.2.6.8 and 6.1.1.4'
H H 0.0000 0.0000 'International Tables Vol C Tables 4.2.6.8 and 6.1.1.4'
N N 0.0061 0.0033 'International Tables Vol C Tables 4.2.6.8 and 6.1.1.4'
Cl Cl 0.1484 0.1585 'International Tables Vol C Tables 4.2.6.8 and 6.1.1.4'
Cu Cu 0.3201 1.2651 'International Tables Vol C Tables 4.2.6.8 and 6.1.1.4'

loop_
_geom_angle_atom_site_label_1
_geom_angle_atom_site_label_2
_geom_angle_atom_site_label_3
_geom_angle
_geom_angle_site_symmetry_1
_geom_angle_site_symmetry_3
N2 Cu1 N1 107.64(17) 4_545 .
N2 Cu1 Cl1 113.70(11) 4_545 .
N1 Cu1 Cl1 106.50(12) . .
N2 Cu1 Cl1 107.50(11) 4_545 7
N1 Cu1 Cl1 112.87(12) . 7
Cl1 Cu1 Cl1 108.735(19) . 7
Cu1 Cl1 Cu1 83.05(3) . 8_544
C1 N1 N2 120.1(4) . 6_556
C1 N1 Cu1 124.6(3) . .
N2 N1 Cu1 115.3(3) 6_556 .
C5 N2 N1 120.5(4) . 6_556
C5 N2 Cu1 124.4(3) . 4
N1 N2 Cu1 114.8(3) 6_556 4
N1 C1 C2 122.4(4) . .
N1 C1 C10 117.7(4) . .
C2 C1 C10 119.9(3) . .
C4 C2 C1 118.1(4) 6_556 .
C4 C2 C3 119.9(4) 6_556 .
C1 C2 C3 122.0(4) . .
C4 C3 C2 117.0(3) . .
C4 C3 C8 122.6(4) . .
C2 C3 C8 120.5(3) . .
C3 C4 C2 123.0(4) . 6_556
C3 C4 C5 120.3(4) . .
C2 C4 C5 116.7(4) 6_556 .
N2 C5 C4 122.1(4) . .
N2 C5 C6 118.5(4) . .
C4 C5 C6 119.4(4) . .
C5 C6 C7 112.8(4) . .
C5 C6 C7A 113.7(6) . .
C5 C6 H6A 109.7 . .
C7 C6 H6A 106.6 . .
C5 C6 H6B 109.6 . .
C7 C6 H6B 109.8 . .
H6A C6 H6B 108.3 . .
C7A C6 H6C 110.5 . .
C7A C6 H6D 105.2 . .
H6C C6 H6D 108.2 . .
C7 C8 C9 118.5(4) . .
C7A C8 C9A 118.0(7) . .
C7 C8 C3 110.1(4) . .
C9 C8 C3 109.9(4) . .
C7A C8 C3 110.4(5) . .
C9A C8 C3 110.0(5) . .
C7 C8 H8A 104.2 . .
C9 C8 H8A 105.4 . .
C3 C8 H8A 108.1 . .
C7A C8 H8B 103.4 . .
C9A C8 H8B 108.2 . .
C3 C8 H8B 105.9 . .
C9 C10 C1 111.5(4) . .
C9A C10 C1 107.9(6) . .
C9 C10 H10A 111.4 . .
C1 C10 H10A 109.7 . .
C9 C10 H10B 106.6 . .
C1 C10 H10B 109.5 . .
H10A C10 H10B 108.0 . .
C9A C10 H10C 112.1 . .
C9A C10 H10D 108.8 . .
C1 C10 H10D 110.1 . .
H10C C10 H10D 108.2 . .
C8 C7 C6 115.1(5) . .
C8 C7 H7A 110.8 . .
C6 C7 H7A 111.9 . .
C8 C7 H7B 105.1 . .
C6 C7 H7B 105.7 . .
H7A C7 H7B 107.6 . .
C8 C9 C10 117.9(5) . .
C8 C9 H9A 110.0 . .
C10 C9 H9A 109.4 . .
C8 C9 H9B 105.9 . .
C10 C9 H9B 105.5 . .
H9A C9 H9B 107.5 . .
C8 C7A C6 114.8(8) . .
C6 C7A H7A 89.5 . .
C8 C7A H7AA 111.1 . .
C6 C7A H7AA 112.4 . .
C8 C7A H7AB 105.9 . .
C6 C7A H7AB 104.3 . .
H7AA C7A H7AB 107.6 . .
C8 C9A C10 114.5(8) . .
C8 C9A H9AA 107.1 . .
C10 C9A H9AA 106.8 . .
C8 C9A H9AB 110.3 . .
C10 C9A H9AB 110.5 . .
H9AA C9A H9AB 107.4 . .
N3A C11A C12A 162(2) . .
C11A C12A H12A 109.4 . .
C11A C12A H12B 109.4 . .
H12A C12A H12B 109.5 . .
C11A C12A H12C 109.6 . .
H12A C12A H12C 109.5 . .
H12B C12A H12C 109.5 . .
N3B C11B C12B 161(2) . .
C11B C12B H12D 109.1 . .
C11B C12B H12E 109.8 . .
H12D C12B H12E 109.5 . .
C11B C12B H12F 109.5 . .
H12D C12B H12F 109.5 . .
H12E C12B H12F 109.5 . .

loop_
_geom_bond_atom_site_label_1
_geom_bond_atom_site_label_2
_geom_bond_distance
_geom_bond_site_symmetry_2
Cu1 N2 2.046(3) 4_545
Cu1 N1 2.061(4) .
Cu1 Cl1 2.3617(15) .
Cu1 Cl1 2.3644(15) 7
N1 C1 1.326(5) .
N1 N2 1.389(4) 6_556
N2 C5 1.314(5) .
N2 N1 1.389(4) 6_556
C1 C2 1.420(6) .
C1 C10 1.534(6) .
C2 C4 1.399(5) 6_556
C2 C3 1.425(5) .
C3 C4 1.377(6) .
C3 C8 1.521(5) .
C4 C2 1.399(5) 6_556
C4 C5 1.455(6) .
C5 C6 1.476(7) .
C6 C7 1.495(6) .
C6 C7A 1.496(9) .
C6 H6A 0.9600 .
C6 H6B 0.9600 .
C6 H6C 0.9600 .
C6 H6D 0.9600 .
C8 C7 1.487(6) .
C8 C9 1.487(6) .
C8 C7A 1.490(9) .
C8 C9A 1.512(9) .
C8 H8A 0.9600 .
C8 H8B 0.9600 .
C10 C9 1.495(6) .
C10 C9A 1.526(9) .
C10 H10A 0.9600 .
C10 H10B 0.9600 .
C10 H10C 0.9600 .
C10 H10D 0.9600 .
C7 H7A 0.9600 .
C7 H7B 0.9600 .
C9 H9A 0.9600 .
C9 H9B 0.9600 .
C7A H7AA 0.9600 .
C7A H7AB 0.9600 .
C9A H9AA 0.9600 .
C9A H9AB 0.9600 .
N3A C11A 1.176(8) .
C11A C12A 1.489(9) .
C12A H12A 0.9600 .
C12A H12B 0.9600 .
C12A H12C 0.9600 .
N3B C11B 1.156(9) .
C11B C12B 1.490(9) .
C12B H12D 0.9600 .
C12B H12E 0.9600 .
C12B H12F 0.9600 .

loop_
_geom_torsion_atom_site_label_1
_geom_torsion_atom_site_label_2
_geom_torsion_atom_site_label_3
_geom_torsion_atom_site_label_4
_geom_torsion
_geom_torsion_site_symmetry_1
_geom_torsion_site_symmetry_4
N2 Cu1 Cl1 Cu1 0.71(12) 4_545 8_544
N1 Cu1 Cl1 Cu1 -117.67(12) . 8_544
Cl1 Cu1 Cl1 Cu1 120.43(4) 7 8_544
N2 Cu1 N1 C1 -66.5(4) 4_545 .
Cl1 Cu1 N1 C1 55.8(4) . .
Cl1 Cu1 N1 C1 175.1(4) 7 .
N2 Cu1 N1 N2 112.7(4) 4_545 6_556
Cl1 Cu1 N1 N2 -125.0(3) . 6_556
Cl1 Cu1 N1 N2 -5.8(4) 7 6_556
N2 N1 C1 C2 2.8(8) 6_556 .
Cu1 N1 C1 C2 -178.0(4) . .
N2 N1 C1 C10 -179.0(5) 6_556 .
Cu1 N1 C1 C10 0.2(7) . .
N1 C1 C2 C4 -4.3(8) . 6_556
C10 C1 C2 C4 177.5(6) . 6_556
N1 C1 C2 C3 173.9(5) . .
C10 C1 C2 C3 -4.2(8) . .
C4 C2 C3 C4 -2.1(7) 6_556 .
C1 C2 C3 C4 179.7(5) . .
C4 C2 C3 C8 177.1(5) 6_556 .
C1 C2 C3 C8 -1.1(8) . .
C2 C3 C4 C2 -1.3(7) . 6_556
C8 C3 C4 C2 179.6(6) . 6_556
C2 C3 C4 C5 176.9(5) . .
C8 C3 C4 C5 -2.2(8) . .
N1 N2 C5 C4 0.0(7) 6_556 .
Cu1 N2 C5 C4 173.3(4) 4 .
N1 N2 C5 C6 178.8(5) 6_556 .
Cu1 N2 C5 C6 -7.9(7) 4 .
C3 C4 C5 N2 -179.7(5) . .
C2 C4 C5 N2 -1.5(8) 6_556 .
C3 C4 C5 C6 1.5(8) . .
C2 C4 C5 C6 179.7(6) 6_556 .
N2 C5 C6 C7 -155.0(6) . .
C4 C5 C6 C7 23.8(8) . .
N2 C5 C6 C7A 157.3(10) . .
C4 C5 C6 C7A -23.9(11) . .
C4 C3 C8 C7 -22.1(7) . .
C2 C3 C8 C7 158.8(6) . .
C4 C3 C8 C9 -154.3(6) . .
C2 C3 C8 C9 26.6(7) . .
C4 C3 C8 C7A 24.8(11) . .
C2 C3 C8 C7A -154.3(10) . .
C4 C3 C8 C9A 156.8(9) . .
C2 C3 C8 C9A -22.3(10) . .
N1 C1 C10 C9 165.1(6) . .
C2 C1 C10 C9 -16.6(8) . .
N1 C1 C10 C9A -146.7(8) . .
C2 C1 C10 C9A 31.6(9) . .
C9 C8 C7 C6 175.5(7) . .
C3 C8 C7 C6 47.9(8) . .
C5 C6 C7 C8 -49.9(9) . .
C7 C8 C9 C10 -177.5(7) . .
C3 C8 C9 C10 -49.7(9) . .
C1 C10 C9 C8 45.3(9) . .
C9A C8 C7A C6 -174.9(13) . .
C3 C8 C7A C6 -47.2(16) . .
C5 C6 C7A C8 48.0(17) . .
C7A C8 C9A C10 -179.5(13) . .
C3 C8 C9A C10 52.6(14) . .
C1 C10 C9A C8 -56.8(14) . .

loop_
_platon_squeeze_void_nr
_platon_squeeze_void_average_x
_platon_squeeze_void_average_y
_platon_squeeze_void_average_z
_platon_squeeze_void_volume
_platon_squeeze_void_count_electrons
_platon_squeeze_void_content
1 0.000 0.000 0.061 407 84 ' '
2 0.500 0.500 -0.038 407 84 ' '
